data_4302444
loop_
_publ_author_name
'Bao-xia Dong'
'Qiang Xu'

_publ_section_title
;
Investigation of Flexible Organic Ligands in the Molybdate System: Delicate
Influence of a Peripheral Cluster Environment on the Isopolymolybdate
Frameworks
;
_journal_name_full 'Inorganic Chemistry'
_journal_page_first 5861
_journal_page_last 5873
_journal_paper_doi 10.1021/ic900128t
_journal_volume 48
_journal_year 2009
_chemical_formula_sum 'C18 H24 Co Mo4 N9 O16'
_chemical_formula_weight 1065.15
_chemical_name_systematic
; 
 ? 
;
_space_group_IT_number 2
_symmetry_cell_setting triclinic
_symmetry_space_group_name_Hall '-P 1'
_symmetry_space_group_name_H-M 'P -1'
_atom_sites_solution_hydrogens geom
_atom_sites_solution_primary direct
_atom_sites_solution_secondary difmap
_audit_creation_method SHELXL-97
_cell_angle_alpha 79.20(3)
_cell_angle_beta 67.10(3)
_cell_angle_gamma 74.70(3)
_cell_formula_units_Z 2
_cell_length_a 10.200(2)
_cell_length_b 12.600(3)
_cell_length_c 13.100(3)
_cell_measurement_reflns_used 5255
_cell_measurement_temperature 293(2)
_cell_measurement_theta_max 25.00
_cell_measurement_theta_min 3.05
_cell_volume 1489.1(7)
_computing_cell_refinement 'Bruker XSCANS'
_computing_data_collection 'Bruker XSCANS'
_computing_data_reduction 'Bruker SHELXTL'
_computing_molecular_graphics 'Bruker SHELXTL'
_computing_publication_material 'Bruker SHELXTL'
_computing_structure_refinement 'SHELXL-97 (Sheldrick, 1997)'
_computing_structure_solution 'SHELXS-97 (Sheldrick, 1990)'
_diffrn_ambient_temperature 293(2)
_diffrn_measured_fraction_theta_full 0.990
_diffrn_measured_fraction_theta_max 0.990
_diffrn_measurement_device_type 'Bruker P4'
_diffrn_measurement_method '\w scans'
_diffrn_radiation_monochromator graphite
_diffrn_radiation_source 'fine-focus sealed tube'
_diffrn_radiation_type MoK\a
_diffrn_radiation_wavelength 0.71073
_diffrn_reflns_av_R_equivalents 0.0323
_diffrn_reflns_av_sigmaI/netI 0.0490
_diffrn_reflns_limit_h_max 10
_diffrn_reflns_limit_h_min -12
_diffrn_reflns_limit_k_max 14
_diffrn_reflns_limit_k_min -14
_diffrn_reflns_limit_l_max 15
_diffrn_reflns_limit_l_min -15
_diffrn_reflns_number 11560
_diffrn_reflns_theta_full 25.00
_diffrn_reflns_theta_max 25.00
_diffrn_reflns_theta_min 3.05
_diffrn_standards_decay_% 0
_diffrn_standards_interval_count 0
_diffrn_standards_interval_time .
_diffrn_standards_number 0
_exptl_absorpt_coefficient_mu 2.274
_exptl_absorpt_correction_type none
_exptl_absorpt_process_details none
_exptl_crystal_colour red
_exptl_crystal_density_diffrn 2.376
_exptl_crystal_density_method 'not measured'
_exptl_crystal_description block
_exptl_crystal_F_000 1036
_exptl_crystal_size_max 0.28
_exptl_crystal_size_mid 0.25
_exptl_crystal_size_min 0.22
_refine_diff_density_max 1.033
_refine_diff_density_min -0.660
_refine_diff_density_rms 0.183
_refine_ls_extinction_method none
_refine_ls_goodness_of_fit_ref 1.044
_refine_ls_hydrogen_treatment mixed
_refine_ls_matrix_type full
_refine_ls_number_parameters 463
_refine_ls_number_reflns 5202
_refine_ls_number_restraints 0
_refine_ls_restrained_S_all 1.044
_refine_ls_R_factor_all 0.0471
_refine_ls_R_factor_gt 0.0374
_refine_ls_shift/su_max 0.001
_refine_ls_shift/su_mean 0.000
_refine_ls_structure_factor_coef Fsqd
_refine_ls_weighting_details 'calc w=1/[\s^2^(Fo^2^)+(0.0687P)^2^+4.6266P] where P=(Fo^2^+2Fc^2^)/3'
_refine_ls_weighting_scheme calc
_refine_ls_wR_factor_gt 0.1093
_refine_ls_wR_factor_ref 0.1209
_reflns_number_gt 4338
_reflns_number_total 5202
_reflns_threshold_expression >2sigma(I)
_cod_data_source_file ic900128t_si_002_09.cif
_cod_data_source_block compound9
_cod_depositor_comments
;
The following automatic conversions were performed:
'_symmetry_cell_setting' value 'Triclinic' changed to 'triclinic'
according to '/home/saulius/struct/CIF-dictionaries/cif_core.dic'
dictionary named 'cif_core.dic' version 2.4.1 from 2010-06-29.

Automatic conversion script
Id: cif_fix_enum 1527 2010-12-29 10:47:43Z saulius 
;
_cod_original_cell_volume 1489.1(5)
_cod_database_code 4302444

loop_
_symmetry_equiv_pos_as_xyz
'x, y, z'
'-x, -y, -z'

loop_
_atom_site_label
_atom_site_type_symbol
_atom_site_fract_x
_atom_site_fract_y
_atom_site_fract_z
_atom_site_U_iso_or_equiv
_atom_site_adp_type
_atom_site_occupancy
_atom_site_symmetry_multiplicity
_atom_site_calc_flag
_atom_site_refinement_flags
_atom_site_disorder_assembly
_atom_site_disorder_group
Mo1 Mo 1.53908(5) 1.03405(4) 0.26866(4) 0.02052(15) Uani 1 1 d . . .
Mo2 Mo 1.55720(5) 0.85886(4) 0.47738(4) 0.01843(14) Uani 1 1 d . . .
Mo3 Mo 1.78332(5) 0.96950(4) 0.51456(4) 0.02477(15) Uani 1 1 d . . .
Mo4 Mo 1.76950(5) 1.15017(5) 0.30605(4) 0.02970(16) Uani 1 1 d . . .
Co1 Co 1.75126(8) 0.81546(7) 0.06987(6) 0.0269(2) Uani 1 1 d . . .
O1 O 1.8155(6) 1.2734(5) 0.2586(4) 0.0502(13) Uani 1 1 d . . .
O1W O 1.8331(6) 0.9413(5) -0.0474(4) 0.0471(13) Uani 1 1 d . . .
H1B H 1.777(8) 1.011(7) -0.097(7) 0.056 Uiso 1 1 d . . .
H1C H 1.910(9) 0.914(7) -0.074(7) 0.056 Uiso 1 1 d . . .
O2 O 1.8392(4) 0.9625(4) 0.6232(4) 0.0387(11) Uani 1 1 d . . .
O2W O 1.5572(6) 0.8816(5) 0.0364(5) 0.0384(12) Uani 1 1 d . . .
H2C H 1.543(7) 0.895(5) -0.027(6) 0.030(18) Uiso 1 1 d . . .
H2B H 1.493(7) 0.909(6) 0.066(6) 0.02(2) Uiso 1 1 d . . .
O3 O 1.4276(4) 1.0801(3) 0.1937(3) 0.0313(9) Uani 1 1 d . . .
O3W O 1.7288(5) 1.0839(4) -0.1961(4) 0.0454(12) Uani 1 1 d . . .
H3C H 1.772(8) 1.056(6) -0.277(7) 0.05(2) Uiso 1 1 d . . .
H3D H 1.811(9) 1.130(7) -0.214(7) 0.06(2) Uiso 1 1 d . . .
O4 O 1.9069(5) 1.0605(4) 0.2205(4) 0.0478(13) Uani 1 1 d . . .
O5 O 1.6266(4) 1.1548(3) 0.2406(3) 0.0289(9) Uani 1 1 d . . .
O6 O 1.9133(4) 0.8812(4) 0.4286(4) 0.0388(11) Uani 1 1 d . . .
O7 O 1.6982(4) 0.7726(3) 0.3959(3) 0.0276(9) Uani 1 1 d . . .
O8 O 1.8158(4) 1.1086(4) 0.4364(3) 0.0309(9) Uani 1 1 d . . .
O9 O 1.6305(4) 1.0084(3) 0.4124(3) 0.0188(8) Uani 1 1 d . . .
O10 O 1.4405(4) 0.7744(3) 0.5646(3) 0.0255(9) Uani 1 1 d . . .
O11 O 1.4429(4) 0.9237(3) 0.3824(3) 0.0196(8) Uani 1 1 d . . .
O12 O 1.6759(4) 0.9370(3) 0.1899(3) 0.0278(9) Uani 1 1 d . . .
O13 O 1.6364(4) 0.8741(3) 0.5866(3) 0.0206(8) Uani 1 1 d . . .
N1 N 1.6506(5) 0.7036(4) 0.1994(4) 0.0286(11) Uani 1 1 d . . .
N2 N 1.6135(6) 0.5676(5) 0.3374(5) 0.0435(14) Uani 1 1 d . . .
N3 N 1.4885(6) 0.6425(4) 0.3462(4) 0.0322(12) Uani 1 1 d . . .
N4 N 1.0852(5) 0.3654(4) 0.2119(4) 0.0311(11) Uani 1 1 d . . .
N5 N 1.0783(8) 0.4518(5) 0.1350(5) 0.0517(17) Uani 1 1 d . . .
N6 N 1.8223(6) 0.7060(4) -0.0546(4) 0.0352(12) Uani 1 1 d . . .
N7 N 1.9531(5) 0.7677(4) 0.0935(4) 0.0321(12) Uani 1 1 d . . .
N8 N 2.1851(5) 0.7447(4) 0.0573(4) 0.0291(11) Uani 1 1 d . . .
N9 N 2.1189(6) 0.7827(5) 0.1589(4) 0.0364(12) Uani 1 1 d . . .
C1 C 1.5124(6) 0.7215(5) 0.2656(5) 0.0271(12) Uani 1 1 d . . .
H1A H 1.4418 0.7823 0.2561 0.032 Uiso 1 1 calc R . .
C2 C 1.7088(7) 0.6091(6) 0.2464(6) 0.0413(16) Uani 1 1 d . . .
H2A H 1.8069 0.5754 0.2181 0.050 Uiso 1 1 calc R . .
C3 C 1.3492(7) 0.6322(5) 0.4377(5) 0.0327(14) Uani 1 1 d . . .
H3A H 1.2906 0.7055 0.4548 0.039 Uiso 1 1 calc R . .
H3B H 1.3688 0.5951 0.5038 0.039 Uiso 1 1 calc R . .
C4 C 1.2645(6) 0.5684(5) 0.4084(4) 0.0254(12) Uani 1 1 d . . .
C5 C 1.1374(7) 0.6208(5) 0.3904(5) 0.0305(13) Uani 1 1 d . . .
H5A H 1.1036 0.6965 0.3957 0.037 Uiso 1 1 calc R . .
C6 C 1.0598(7) 0.5613(5) 0.3645(5) 0.0321(14) Uani 1 1 d . . .
H6A H 0.9742 0.5971 0.3523 0.039 Uiso 1 1 calc R . .
C7 C 1.1089(7) 0.4507(5) 0.3569(5) 0.0301(13) Uani 1 1 d . . .
C8 C 1.2368(7) 0.3967(5) 0.3754(5) 0.0345(14) Uani 1 1 d . . .
H8A H 1.2701 0.3209 0.3706 0.041 Uiso 1 1 calc R . .
C9 C 1.3137(7) 0.4567(5) 0.4010(6) 0.0338(14) Uani 1 1 d . . .
H9A H 1.3994 0.4212 0.4132 0.041 Uiso 1 1 calc R . .
C10 C 1.0254(7) 0.3828(6) 0.3301(5) 0.0364(15) Uani 1 1 d . . .
H10A H 1.0297 0.3117 0.3741 0.044 Uiso 1 1 calc R . .
H10B H 0.9240 0.4206 0.3502 0.044 Uiso 1 1 calc R . .
C11 C 1.1437(7) 0.2724(5) 0.1643(5) 0.0349(14) Uani 1 1 d . . .
H11A H 1.1590 0.2024 0.2015 0.042 Uiso 1 1 calc R . .
C12 C 1.8659(9) 0.5977(7) -0.0430(6) 0.055(2) Uani 1 1 d . . .
H12A H 1.8577 0.5587 0.0261 0.066 Uiso 1 1 calc R . .
C13 C 1.9804(7) 0.7964(6) 0.1767(5) 0.0354(15) Uani 1 1 d . . .
H13A H 1.9070 0.8234 0.2408 0.042 Uiso 1 1 calc R . .
C14 C 2.0857(7) 0.7363(6) 0.0205(5) 0.0375(15) Uani 1 1 d . . .
H14A H 2.1058 0.7115 -0.0477 0.045 Uiso 1 1 calc R . .
C15 C 2.3427(7) 0.7272(5) 0.0020(6) 0.0373(15) Uani 1 1 d . . .
H15A H 2.3802 0.7661 0.0383 0.045 Uiso 1 1 calc R . .
H15B H 2.3646 0.7596 -0.0745 0.045 Uiso 1 1 calc R . .
C16 C 2.4212(6) 0.6081(5) 0.0018(5) 0.0322(14) Uani 1 1 d . . .
C17 C 2.5025(9) 0.5650(7) -0.0967(6) 0.057(2) Uani 1 1 d . . .
H17A H 2.492(8) 0.600(6) -0.161(7) 0.05(2) Uiso 1 1 d . . .
C18 C 2.4198(10) 0.5443(7) 0.0977(6) 0.054(2) Uani 1 1 d . . .
H18A H 2.379(9) 0.575(7) 0.146(7) 0.05(3) Uiso 1 1 d . . .

loop_
_atom_site_aniso_label
_atom_site_aniso_U_11
_atom_site_aniso_U_22
_atom_site_aniso_U_33
_atom_site_aniso_U_23
_atom_site_aniso_U_13
_atom_site_aniso_U_12
Mo1 0.0237(3) 0.0243(3) 0.0125(3) -0.00371(18) -0.00424(19) -0.0055(2)
Mo2 0.0204(3) 0.0187(2) 0.0148(2) -0.00451(18) -0.00407(18) -0.00317(19)
Mo3 0.0175(3) 0.0321(3) 0.0245(3) -0.0088(2) -0.0055(2) -0.0038(2)
Mo4 0.0271(3) 0.0400(3) 0.0199(3) -0.0054(2) 0.0013(2) -0.0170(2)
Co1 0.0275(4) 0.0341(4) 0.0176(4) -0.0053(3) -0.0048(3) -0.0070(3)
O1 0.061(3) 0.064(3) 0.035(3) 0.001(2) -0.010(2) -0.042(3)
O1W 0.034(2) 0.054(3) 0.037(3) 0.006(2) 0.000(2) -0.009(2)
O2 0.027(2) 0.061(3) 0.034(3) -0.015(2) -0.0123(19) -0.008(2)
O2W 0.036(3) 0.051(3) 0.025(3) -0.003(2) -0.010(2) -0.005(3)
O3 0.035(2) 0.035(2) 0.026(2) -0.0066(18) -0.0152(18) -0.0015(19)
O3W 0.042(3) 0.056(3) 0.046(3) -0.016(2) -0.019(2) -0.011(2)
O4 0.032(2) 0.063(3) 0.034(3) -0.015(2) 0.006(2) -0.008(2)
O5 0.036(2) 0.035(2) 0.018(2) -0.0008(17) -0.0069(17) -0.0161(19)
O6 0.024(2) 0.046(3) 0.044(3) -0.018(2) -0.007(2) 0.000(2)
O7 0.028(2) 0.028(2) 0.024(2) -0.0105(17) -0.0068(17) 0.0014(17)
O8 0.024(2) 0.041(2) 0.028(2) -0.0073(18) -0.0046(17) -0.0123(18)
O9 0.0168(17) 0.0244(19) 0.0144(18) -0.0053(14) -0.0017(14) -0.0070(15)
O10 0.029(2) 0.0226(19) 0.023(2) -0.0051(16) -0.0056(16) -0.0059(17)
O11 0.0227(18) 0.0201(18) 0.0145(18) -0.0032(14) -0.0040(15) -0.0051(15)
O12 0.031(2) 0.032(2) 0.016(2) -0.0063(16) -0.0030(16) -0.0059(18)
O13 0.0267(19) 0.0178(18) 0.020(2) -0.0019(15) -0.0111(15) -0.0047(15)
N1 0.032(3) 0.034(3) 0.019(2) -0.006(2) -0.005(2) -0.012(2)
N2 0.047(3) 0.035(3) 0.043(4) 0.003(3) -0.015(3) -0.006(3)
N3 0.038(3) 0.035(3) 0.024(3) -0.004(2) -0.008(2) -0.013(2)
N4 0.036(3) 0.040(3) 0.022(3) -0.011(2) -0.009(2) -0.012(2)
N5 0.082(5) 0.039(3) 0.033(3) -0.011(3) -0.023(3) -0.001(3)
N6 0.041(3) 0.037(3) 0.025(3) -0.012(2) -0.009(2) -0.003(2)
N7 0.026(3) 0.041(3) 0.028(3) -0.008(2) -0.008(2) -0.004(2)
N8 0.026(2) 0.029(3) 0.027(3) -0.004(2) -0.006(2) -0.002(2)
N9 0.039(3) 0.045(3) 0.024(3) -0.003(2) -0.007(2) -0.011(3)
C1 0.034(3) 0.026(3) 0.022(3) 0.000(2) -0.010(2) -0.010(3)
C2 0.036(3) 0.043(4) 0.038(4) 0.001(3) -0.011(3) -0.004(3)
C3 0.043(4) 0.033(3) 0.025(3) -0.004(3) -0.006(3) -0.021(3)
C4 0.036(3) 0.029(3) 0.008(3) 0.001(2) -0.002(2) -0.012(3)
C5 0.041(3) 0.030(3) 0.017(3) -0.006(2) -0.006(2) -0.006(3)
C6 0.034(3) 0.039(3) 0.020(3) -0.007(3) -0.007(2) -0.002(3)
C7 0.038(3) 0.033(3) 0.020(3) -0.009(2) -0.008(2) -0.007(3)
C8 0.043(4) 0.029(3) 0.029(3) -0.009(3) -0.013(3) -0.002(3)
C9 0.036(3) 0.029(3) 0.037(4) -0.006(3) -0.016(3) -0.003(3)
C10 0.038(3) 0.049(4) 0.027(3) -0.012(3) -0.008(3) -0.017(3)
C11 0.039(3) 0.038(3) 0.032(4) -0.011(3) -0.014(3) -0.009(3)
C12 0.080(6) 0.055(5) 0.021(4) -0.011(3) -0.014(4) -0.001(4)
C13 0.029(3) 0.044(4) 0.026(3) -0.005(3) -0.005(3) -0.005(3)
C14 0.037(3) 0.047(4) 0.026(3) -0.013(3) -0.006(3) -0.006(3)
C15 0.029(3) 0.035(3) 0.036(4) 0.005(3) -0.002(3) -0.009(3)
C16 0.020(3) 0.039(3) 0.030(3) -0.006(3) -0.004(2) 0.000(3)
C17 0.067(5) 0.060(5) 0.020(4) 0.004(3) -0.009(3) 0.011(4)
C18 0.069(5) 0.049(4) 0.016(3) -0.006(3) 0.000(3) 0.011(4)

loop_
_atom_type_symbol
_atom_type_description
_atom_type_scat_dispersion_real
_atom_type_scat_dispersion_imag
_atom_type_scat_source
C C 0.0033 0.0016 'International Tables Vol C Tables 4.2.6.8 and 6.1.1.4'
H H 0.0000 0.0000 'International Tables Vol C Tables 4.2.6.8 and 6.1.1.4'
N N 0.0061 0.0033 'International Tables Vol C Tables 4.2.6.8 and 6.1.1.4'
O O 0.0106 0.0060 'International Tables Vol C Tables 4.2.6.8 and 6.1.1.4'
Co Co 0.3494 0.9721 'International Tables Vol C Tables 4.2.6.8 and 6.1.1.4'
Mo Mo -1.6832 0.6857 'International Tables Vol C Tables 4.2.6.8 and 6.1.1.4'

loop_
_geom_angle_atom_site_label_1
_geom_angle_atom_site_label_2
_geom_angle_atom_site_label_3
_geom_angle
_geom_angle_site_symmetry_1
_geom_angle_site_symmetry_3
_geom_angle_publ_flag
O3 Mo1 O12 103.1(2) . . ?
O3 Mo1 O5 100.7(2) . . ?
O12 Mo1 O5 103.13(19) . . ?
O3 Mo1 O11 102.92(19) . . ?
O12 Mo1 O11 94.56(17) . . ?
O5 Mo1 O11 146.28(16) . . ?
O3 Mo1 O13 89.10(17) . 2_876 ?
O12 Mo1 O13 163.77(16) . 2_876 ?
O5 Mo1 O13 84.68(16) . 2_876 ?
O11 Mo1 O13 72.05(14) . 2_876 ?
O3 Mo1 O9 161.25(16) . . ?
O12 Mo1 O9 95.52(17) . . ?
O5 Mo1 O9 76.43(16) . . ?
O11 Mo1 O9 73.45(14) . . ?
O13 Mo1 O9 72.23(13) 2_876 . ?
O3 Mo1 Mo2 137.99(15) . . ?
O12 Mo1 Mo2 85.08(14) . . ?
O5 Mo1 Mo2 117.67(13) . . ?
O11 Mo1 Mo2 35.07(11) . . ?
O13 Mo1 Mo2 78.69(9) 2_876 . ?
O9 Mo1 Mo2 41.26(9) . . ?
O7 Mo2 O10 104.42(19) . . ?
O7 Mo2 O11 102.62(18) . . ?
O10 Mo2 O11 95.94(18) . . ?
O7 Mo2 O13 100.49(18) . . ?
O10 Mo2 O13 96.20(18) . . ?
O11 Mo2 O13 150.24(15) . . ?
O7 Mo2 O9 99.01(18) . . ?
O10 Mo2 O9 156.56(16) . . ?
O11 Mo2 O9 79.39(15) . . ?
O13 Mo2 O9 78.69(15) . . ?
O7 Mo2 O9 175.43(17) . 2_876 ?
O10 Mo2 O9 80.01(15) . 2_876 ?
O11 Mo2 O9 77.81(14) . 2_876 ?
O13 Mo2 O9 77.71(14) . 2_876 ?
O9 Mo2 O9 76.55(14) . 2_876 ?
O7 Mo2 Mo1 92.09(15) . . ?
O10 Mo2 Mo1 131.55(14) . . ?
O11 Mo2 Mo1 35.62(11) . . ?
O13 Mo2 Mo1 125.53(11) . . ?
O9 Mo2 Mo1 46.93(10) . . ?
O9 Mo2 Mo1 85.66(9) 2_876 . ?
O7 Mo2 Mo3 89.08(15) . . ?
O10 Mo2 Mo3 132.37(14) . . ?
O11 Mo2 Mo3 125.83(11) . . ?
O13 Mo2 Mo3 36.17(11) . . ?
O9 Mo2 Mo3 46.45(10) . . ?
O9 Mo2 Mo3 87.04(9) 2_876 . ?
Mo1 Mo2 Mo3 92.26(3) . . ?
O6 Mo3 O2 105.0(2) . . ?
O6 Mo3 O8 102.2(2) . . ?
O2 Mo3 O8 103.0(2) . . ?
O6 Mo3 O13 98.4(2) . . ?
O2 Mo3 O13 98.6(2) . . ?
O8 Mo3 O13 144.95(16) . . ?
O6 Mo3 O9 94.54(19) . . ?
O2 Mo3 O9 159.69(17) . . ?
O8 Mo3 O9 77.59(16) . . ?
O13 Mo3 O9 72.79(14) . . ?
O6 Mo3 O11 163.63(18) . 2_876 ?
O2 Mo3 O11 88.58(17) . 2_876 ?
O8 Mo3 O11 83.07(15) . 2_876 ?
O13 Mo3 O11 70.06(13) . 2_876 ?
O9 Mo3 O11 71.25(13) . 2_876 ?
O6 Mo3 Mo2 85.87(16) . . ?
O2 Mo3 Mo2 133.69(17) . . ?
O8 Mo3 Mo2 118.77(13) . . ?
O13 Mo3 Mo2 35.19(10) . . ?
O9 Mo3 Mo2 41.17(9) . . ?
O11 Mo3 Mo2 78.07(9) 2_876 . ?
O1 Mo4 O4 104.3(3) . . ?
O1 Mo4 O8 104.0(2) . . ?
O4 Mo4 O8 99.3(2) . . ?
O1 Mo4 O5 102.6(2) . . ?
O4 Mo4 O5 96.2(2) . . ?
O8 Mo4 O5 144.72(17) . . ?
O1 Mo4 O10 92.0(2) . 2_876 ?
O4 Mo4 O10 163.5(2) . 2_876 ?
O8 Mo4 O10 78.84(16) . 2_876 ?
O5 Mo4 O10 77.49(16) . 2_876 ?
O1 Mo4 O9 161.3(2) . . ?
O4 Mo4 O9 94.2(2) . . ?
O8 Mo4 O9 74.68(15) . . ?
O5 Mo4 O9 72.69(15) . . ?
O10 Mo4 O9 69.40(13) 2_876 . ?
O1W Co1 N1 173.2(2) . . ?
O1W Co1 N7 88.0(2) . . ?
N1 Co1 N7 94.9(2) . . ?
O1W Co1 O2W 85.2(2) . . ?
N1 Co1 O2W 91.6(2) . . ?
N7 Co1 O2W 173.0(2) . . ?
O1W Co1 N6 91.7(2) . . ?
N1 Co1 N6 94.4(2) . . ?
N7 Co1 N6 92.1(2) . . ?
O2W Co1 N6 90.0(2) . . ?
O1W Co1 O12 85.16(19) . . ?
N1 Co1 O12 88.70(17) . . ?
N7 Co1 O12 89.79(18) . . ?
O2W Co1 O12 87.8(2) . . ?
N6 Co1 O12 176.23(19) . . ?
Co1 O1W H1B 130(4) . . ?
Co1 O1W H1C 101(7) . . ?
H1B O1W H1C 120(8) . . ?
Co1 O2W H2C 130(4) . . ?
Co1 O2W H2B 132(7) . . ?
H2C O2W H2B 97(8) . . ?
H3C O3W H3D 94(6) . . ?
Mo1 O5 Mo4 119.8(2) . . ?
Mo4 O8 Mo3 117.3(2) . . ?
Mo2 O9 Mo3 92.38(14) . . ?
Mo2 O9 Mo1 91.82(13) . . ?
Mo3 O9 Mo1 163.86(17) . . ?
Mo2 O9 Mo2 103.45(14) . 2_876 ?
Mo3 O9 Mo2 98.05(13) . 2_876 ?
Mo1 O9 Mo2 96.11(13) . 2_876 ?
Mo2 O9 Mo4 165.20(17) . . ?
Mo3 O9 Mo4 85.10(12) . . ?
Mo1 O9 Mo4 86.88(12) . . ?
Mo2 O9 Mo4 91.34(12) 2_876 . ?
Mo2 O10 Mo4 119.23(19) . 2_876 ?
Mo2 O11 Mo1 109.30(18) . . ?
Mo2 O11 Mo3 110.24(16) . 2_876 ?
Mo1 O11 Mo3 103.24(15) . 2_876 ?
Mo1 O12 Co1 150.1(2) . . ?
Mo2 O13 Mo3 108.64(17) . . ?
Mo2 O13 Mo1 111.29(16) . 2_876 ?
Mo3 O13 Mo1 105.25(15) . 2_876 ?
C1 N1 C2 103.0(5) . . ?
C1 N1 Co1 125.9(4) . . ?
C2 N1 Co1 130.3(4) . . ?
C2 N2 N3 102.3(5) . . ?
C1 N3 N2 110.0(5) . . ?
C1 N3 C3 127.6(5) . . ?
N2 N3 C3 122.4(5) . . ?
C11 N4 N5 110.4(5) . . ?
C11 N4 C10 129.3(6) . . ?
N5 N4 C10 120.1(5) . . ?
C12 N5 N4 101.5(6) 2_865 . ?
C12 N6 C11 102.6(5) . 2_865 ?
C12 N6 Co1 126.8(5) . . ?
C11 N6 Co1 129.9(4) 2_865 . ?
C14 N7 C13 102.5(5) . . ?
C14 N7 Co1 129.4(4) . . ?
C13 N7 Co1 125.2(4) . . ?
C14 N8 N9 109.3(5) . . ?
C14 N8 C15 129.7(6) . . ?
N9 N8 C15 120.9(5) . . ?
C13 N9 N8 103.3(5) . . ?
N3 C1 N1 110.9(5) . . ?
N3 C1 H1A 124.6 . . ?
N1 C1 H1A 124.6 . . ?
N2 C2 N1 113.8(6) . . ?
N2 C2 H2A 123.1 . . ?
N1 C2 H2A 123.1 . . ?
N3 C3 C4 112.1(5) . . ?
N3 C3 H3A 109.2 . . ?
C4 C3 H3A 109.2 . . ?
N3 C3 H3B 109.2 . . ?
C4 C3 H3B 109.2 . . ?
H3A C3 H3B 107.9 . . ?
C9 C4 C5 119.6(6) . . ?
C9 C4 C3 119.6(5) . . ?
C5 C4 C3 120.8(5) . . ?
C4 C5 C6 120.3(5) . . ?
C4 C5 H5A 119.8 . . ?
C6 C5 H5A 119.8 . . ?
C7 C6 C5 120.0(6) . . ?
C7 C6 H6A 120.0 . . ?
C5 C6 H6A 120.0 . . ?
C6 C7 C8 120.2(6) . . ?
C6 C7 C10 121.3(6) . . ?
C8 C7 C10 118.5(5) . . ?
C9 C8 C7 119.4(6) . . ?
C9 C8 H8A 120.3 . . ?
C7 C8 H8A 120.3 . . ?
C4 C9 C8 120.4(6) . . ?
C4 C9 H9A 119.8 . . ?
C8 C9 H9A 119.8 . . ?
N4 C10 C7 111.5(5) . . ?
N4 C10 H10A 109.3 . . ?
C7 C10 H10A 109.3 . . ?
N4 C10 H10B 109.3 . . ?
C7 C10 H10B 109.3 . . ?
H10A C10 H10B 108.0 . . ?
N4 C11 N6 109.5(6) . 2_865 ?
N4 C11 H11A 125.2 . . ?
N6 C11 H11A 125.2 2_865 . ?
N5 C12 N6 116.0(7) 2_865 . ?
N5 C12 H12A 122.0 2_865 . ?
N6 C12 H12A 122.0 . . ?
N9 C13 N7 114.1(5) . . ?
N9 C13 H13A 123.0 . . ?
N7 C13 H13A 123.0 . . ?
N8 C14 N7 110.9(6) . . ?
N8 C14 H14A 124.6 . . ?
N7 C14 H14A 124.6 . . ?
N8 C15 C16 114.7(5) . . ?
N8 C15 H15A 108.6 . . ?
C16 C15 H15A 108.6 . . ?
N8 C15 H15B 108.6 . . ?
C16 C15 H15B 108.6 . . ?
H15A C15 H15B 107.6 . . ?
C18 C16 C17 119.0(7) . . ?
C18 C16 C15 121.6(6) . . ?
C17 C16 C15 119.3(6) . . ?
C16 C17 C18 119.7(7) . 2_:65 ?
C16 C17 H17A 121(5) . . ?
C18 C17 H17A 118(5) 2_:65 . ?
C16 C18 C17 121.3(7) . 2_:65 ?
C16 C18 H18A 112(7) . . ?
C17 C18 H18A 126(7) 2_:65 . ?

loop_
_geom_bond_atom_site_label_1
_geom_bond_atom_site_label_2
_geom_bond_distance
_geom_bond_site_symmetry_2
_geom_bond_publ_flag
Mo1 O3 1.703(4) . ?
Mo1 O12 1.720(4) . ?
Mo1 O5 1.871(4) . ?
Mo1 O11 1.981(4) . ?
Mo1 O13 2.287(4) 2_876 ?
Mo1 O9 2.346(4) . ?
Mo1 Mo2 3.2093(12) . ?
Mo2 O7 1.675(4) . ?
Mo2 O10 1.734(4) . ?
Mo2 O11 1.954(4) . ?
Mo2 O13 1.954(4) . ?
Mo2 O9 2.117(4) . ?
Mo2 O9 2.368(4) 2_876 ?
Mo2 Mo3 3.2133(10) . ?
Mo3 O6 1.671(4) . ?
Mo3 O2 1.707(4) . ?
Mo3 O8 1.898(4) . ?
Mo3 O13 2.002(4) . ?
Mo3 O9 2.331(4) . ?
Mo3 O11 2.362(4) 2_876 ?
Mo4 O1 1.678(5) . ?
Mo4 O4 1.707(5) . ?
Mo4 O8 1.891(4) . ?
Mo4 O5 1.941(4) . ?
Mo4 O10 2.251(4) 2_876 ?
Mo4 O9 2.451(4) . ?
Co1 O1W 2.088(5) . ?
Co1 N1 2.105(5) . ?
Co1 N7 2.114(5) . ?
Co1 O2W 2.115(5) . ?
Co1 N6 2.117(5) . ?
Co1 O12 2.179(4) . ?
O1W H1B 1.15(8) . ?
O1W H1C 0.74(8) . ?
O2W H2C 0.88(8) . ?
O2W H2B 0.66(7) . ?
O3W H3C 1.06(8) . ?
O3W H3D 1.08(9) . ?
O9 Mo2 2.368(4) 2_876 ?
O10 Mo4 2.251(4) 2_876 ?
O11 Mo3 2.362(4) 2_876 ?
O13 Mo1 2.287(4) 2_876 ?
N1 C1 1.320(8) . ?
N1 C2 1.337(8) . ?
N2 C2 1.331(9) . ?
N2 N3 1.350(8) . ?
N3 C1 1.304(8) . ?
N3 C3 1.479(8) . ?
N4 C11 1.317(8) . ?
N4 N5 1.345(8) . ?
N4 C10 1.463(8) . ?
N5 C12 1.313(9) 2_865 ?
N6 C12 1.318(9) . ?
N6 C11 1.331(8) 2_865 ?
N7 C14 1.325(8) . ?
N7 C13 1.352(8) . ?
N8 C14 1.315(8) . ?
N8 N9 1.352(7) . ?
N8 C15 1.457(8) . ?
N9 C13 1.308(8) . ?
C1 H1A 0.9300 . ?
C2 H2A 0.9300 . ?
C3 C4 1.510(8) . ?
C3 H3A 0.9700 . ?
C3 H3B 0.9700 . ?
C4 C9 1.372(8) . ?
C4 C5 1.378(9) . ?
C5 C6 1.387(9) . ?
C5 H5A 0.9300 . ?
C6 C7 1.360(9) . ?
C6 H6A 0.9300 . ?
C7 C8 1.393(9) . ?
C7 C10 1.520(9) . ?
C8 C9 1.384(9) . ?
C8 H8A 0.9300 . ?
C9 H9A 0.9300 . ?
C10 H10A 0.9700 . ?
C10 H10B 0.9700 . ?
C11 N6 1.331(8) 2_865 ?
C11 H11A 0.9300 . ?
C12 N5 1.313(9) 2_865 ?
C12 H12A 0.9300 . ?
C13 H13A 0.9300 . ?
C14 H14A 0.9300 . ?
C15 C16 1.503(9) . ?
C15 H15A 0.9700 . ?
C15 H15B 0.9700 . ?
C16 C18 1.356(10) . ?
C16 C17 1.357(10) . ?
C17 C18 1.396(11) 2_:65 ?
C17 H17A 0.91(8) . ?
C18 C17 1.396(11) 2_:65 ?
C18 H18A 0.73(9) . ?
